data_4083087
loop_
_publ_author_name
'Norel, Lucie'
'Di Piazza, Emmanuel'
'Feng, Min'
'Vacher, Antoine'
'He, Xiaoyan'
'Roisnel, Thierry'
'Maury, Olivier'
'Rigaut, St\'ephane'

_publ_section_title
;
 Lanthanide Sensitization with Ruthenium Carbon-Rich Complexes and
 Redox Commutation of Near-IR Luminescence
;
_journal_issue 18
_journal_name_full Organometallics
_journal_page_first 4824
_journal_paper_doi 10.1021/om500059d
_journal_volume 33
_journal_year 2014
_chemical_compound_source 'synthesis as described'
_chemical_formula_moiety 'C97 H74 Cl2 Eu F9 N2 O6 P4 Ru S3'
_chemical_formula_sum 'C97 H74 Cl2 Eu F9 N2 O6 P4 Ru S3'
_chemical_formula_weight 2078.57
_chemical_name_systematic
;
 ?
;
_space_group_IT_number 2
_symmetry_cell_setting triclinic
_symmetry_Int_Tables_number 2
_symmetry_space_group_name_Hall '-P 1'
_symmetry_space_group_name_H-M 'P -1'
_atom_sites_solution_hydrogens geom
_atom_sites_solution_primary direct
_atom_sites_solution_secondary difmap
_cell_angle_alpha 66.60(2)
_cell_angle_beta 73.40(2)
_cell_angle_gamma 77.08(2)
_cell_formula_units_Z 2
_cell_length_a 13.032(5)
_cell_length_b 18.320(10)
_cell_length_c 21.732(11)
_cell_measurement_reflns_used 1867
_cell_measurement_temperature 150(2)
_cell_measurement_theta_max 19.3
_cell_measurement_theta_min 2.54
_cell_measurement_wavelength 0.71073
_cell_volume 4527(4)
_computing_cell_refinement 'Bruker APEX2 (Bruker, 2006)'
_computing_data_collection 'Bruker APEX2 (Bruker, 2006)'
_computing_data_reduction 'Bruker APEX2 (Bruker, 2006)'
_computing_molecular_graphics 'Ortep-3 for Windows (Farrugia, 1997)'
_computing_publication_material
;
           WinGX publication routines (Farrugia, 1999),
           CRYSCAL (T. Roisnel, local program)
;
_computing_structure_refinement 'SHELXL-97 (Sheldrick, 1997)'
_computing_structure_solution 'SIR97 (Altomare et al., 1999)'
_diffrn_ambient_temperature 150(2)
_diffrn_detector 'CCD plate'
_diffrn_measured_fraction_theta_full 0.99
_diffrn_measured_fraction_theta_max 0.99
_diffrn_measurement_device_type 'APEXII, Bruker-AXS'
_diffrn_measurement_method 'CCD rotation images, thin slices'
_diffrn_radiation_monochromator graphite
_diffrn_radiation_probe x-ray
_diffrn_radiation_type MoK\a
_diffrn_radiation_wavelength 0.71073
_diffrn_reflns_av_R_equivalents 0.1264
_diffrn_reflns_av_unetI/netI 0.265
_diffrn_reflns_limit_h_max 16
_diffrn_reflns_limit_h_min -16
_diffrn_reflns_limit_k_max 23
_diffrn_reflns_limit_k_min -22
_diffrn_reflns_limit_l_max 28
_diffrn_reflns_limit_l_min -28
_diffrn_reflns_number 43783
_diffrn_reflns_theta_full 27.48
_diffrn_reflns_theta_max 27.48
_diffrn_reflns_theta_min 2.92
_exptl_absorpt_coefficient_mu 1.126
_exptl_absorpt_correction_T_max 0.967
_exptl_absorpt_correction_T_min 0.809
_exptl_absorpt_correction_type multi-scan
_exptl_absorpt_process_details
;
  [Sheldrick, G.M. (2002). SADABS Bruker AXS Inc., Madison, Wisconsin, USA]
;
_exptl_crystal_colour orange
_exptl_crystal_density_diffrn 1.525
_exptl_crystal_density_method 'not measured'
_exptl_crystal_description prism
_exptl_crystal_F_000 2096
_exptl_crystal_size_max 0.05
_exptl_crystal_size_mid 0.04
_exptl_crystal_size_min 0.03
_refine_diff_density_max 5.269
_refine_diff_density_min -1.584
_refine_diff_density_rms 0.186
_refine_ls_extinction_method none
_refine_ls_goodness_of_fit_ref 0.978
_refine_ls_hydrogen_treatment constr
_refine_ls_matrix_type full
_refine_ls_number_parameters 1046
_refine_ls_number_reflns 20554
_refine_ls_number_restraints 1
_refine_ls_restrained_S_all 0.978
_refine_ls_R_factor_all 0.2105
_refine_ls_R_factor_gt 0.0865
_refine_ls_shift/su_max 0.009
_refine_ls_shift/su_mean 0
_refine_ls_structure_factor_coef Fsqd
_refine_ls_weighting_details 'calc w=1/[\s^2^(Fo^2^)+(0.0850P)^2^+0.0000P] where P=(Fo^2^+2Fc^2^)/3'
_refine_ls_weighting_scheme calc
_refine_ls_wR_factor_gt 0.1748
_refine_ls_wR_factor_ref 0.2311
_reflns_number_gt 9131
_reflns_number_total 20554
_reflns_threshold_expression >2sigma(I)
_cod_data_source_file om500059d_si_001.cif
_cod_data_source_block LN053
_cod_database_code 4083087

loop_
_symmetry_equiv_pos_as_xyz
'x, y, z'
'-x, -y, -z'

loop_
_atom_site_label
_atom_site_type_symbol
_atom_site_fract_x
_atom_site_fract_y
_atom_site_fract_z
_atom_site_U_iso_or_equiv
_atom_site_adp_type
_atom_site_occupancy
_atom_site_symmetry_multiplicity
_atom_site_calc_flag
_atom_site_refinement_flags
_atom_site_disorder_assembly
_atom_site_disorder_group
Eu1 Eu 0.99878(4) 0.37974(4) 0.70967(3) 0.02216(16) Uani 1 1 d . . .
Ru2 Ru 0.60543(6) 0.81345(5) 0.72399(4) 0.01490(19) Uani 1 1 d . . .
P3 P 0.43593(19) 0.81923(17) 0.70250(13) 0.0193(6) Uani 1 1 d . . .
P4 P 0.61994(19) 0.92467(17) 0.62127(12) 0.0196(6) Uani 1 1 d . . .
P5 P 0.77537(19) 0.80702(17) 0.74480(13) 0.0194(6) Uani 1 1 d . . .
P6 P 0.59275(18) 0.69977(16) 0.82670(12) 0.0168(6) Uani 1 1 d . . .
S1A S 0.9326(3) 0.5215(2) 0.93095(17) 0.0378(8) Uani 0.839(7) 1 d P A 1
C2A C 0.8325(9) 0.4887(8) 0.9997(5) 0.039(3) Uani 0.839(7) 1 d P A 1
H2A H 0.8204 0.5001 1.0403 0.047 Uiso 0.839(7) 1 calc PR A 1
C3A C 0.7712(9) 0.4445(8) 0.9915(6) 0.043(3) Uani 0.839(7) 1 d P A 1
H3A H 0.7118 0.4224 1.0266 0.052 Uiso 0.839(7) 1 calc PR A 1
C4A C 0.8001(6) 0.4324(5) 0.9260(4) 0.0378(8) Uani 0.839(7) 1 d P A 1
H4A H 0.7659 0.4029 0.9119 0.045 Uiso 0.839(7) 1 calc PR A 1
C5A C 0.8942(7) 0.4759(6) 0.8866(5) 0.023(2) Uani 0.839(7) 1 d P A 1
C1B C 0.9326(3) 0.5215(2) 0.93095(17) 0.0378(8) Uani 0.161(7) 1 d P A 2
H1A H 0.9885 0.5529 0.9205 0.045 Uiso 0.161(7) 1 calc PR A 2
C2B C 0.8325(9) 0.4887(8) 0.9997(5) 0.039(3) Uani 0.161(7) 1 d P A 2
H2B H 0.8204 0.5001 1.0403 0.047 Uiso 0.161(7) 1 calc PR A 2
C3B C 0.7712(9) 0.4445(8) 0.9915(6) 0.043(3) Uani 0.161(7) 1 d P A 2
H3B H 0.7118 0.4224 1.0266 0.052 Uiso 0.161(7) 1 calc PR A 2
S4B S 0.8001(6) 0.4324(5) 0.9260(4) 0.0378(8) Uani 0.161(7) 1 d P A 2
C5B C 0.8942(7) 0.4759(6) 0.8866(5) 0.023(2) Uani 0.161(7) 1 d P A 2
C6 C 0.9511(8) 0.4790(6) 0.8168(5) 0.023(2) Uani 1 1 d . . .
O7 O 0.9115(5) 0.4439(4) 0.7899(3) 0.0257(17) Uani 1 1 d . A .
C8 C 1.0414(8) 0.5223(7) 0.7825(5) 0.028(3) Uani 1 1 d . A .
H8 H 1.0647 0.5479 0.8055 0.033 Uiso 1 1 calc R . .
C9 C 1.0966(8) 0.5281(7) 0.7163(6) 0.027(3) Uani 1 1 d . . .
O10 O 1.0838(5) 0.4957(5) 0.6781(3) 0.0302(19) Uani 1 1 d . A .
C11 C 1.1896(11) 0.5798(9) 0.6834(7) 0.046(3) Uani 1 1 d . A .
F12A F 1.253(2) 0.5665(16) 0.7251(14) 0.043(2) Uani 0.335(12) 1 d P A 1
F13A F 1.1421(18) 0.6584(14) 0.6722(14) 0.043(2) Uani 0.335(12) 1 d P A 1
F14A F 1.246(2) 0.5751(18) 0.6240(14) 0.043(2) Uani 0.335(12) 1 d P A 1
F12B F 1.287(2) 0.5293(19) 0.6961(18) 0.043(2) Uani 0.234(9) 1 d P A 2
F13B F 1.183(3) 0.641(2) 0.7090(17) 0.043(2) Uani 0.234(9) 1 d P A 2
F14B F 1.205(3) 0.616(3) 0.6157(17) 0.043(2) Uani 0.234(9) 1 d P A 2
F12C F 1.2788(14) 0.5417(12) 0.6507(11) 0.043(2) Uani 0.427(12) 1 d P A 3
F13C F 1.2225(16) 0.5981(14) 0.7285(11) 0.043(2) Uani 0.427(12) 1 d P A 3
F14C F 1.1628(15) 0.6495(12) 0.6378(12) 0.043(2) Uani 0.427(12) 1 d P A 3
S21 S 1.3348(3) 0.3218(3) 0.87816(19) 0.0563(9) Uani 1 1 d . . .
C22 C 1.2873(10) 0.3231(9) 0.9556(7) 0.0563(9) Uani 1 1 d . . .
H22 H 1.3308 0.3211 0.9848 0.068 Uiso 1 1 calc R . .
C23 C 1.1814(10) 0.3270(9) 0.9731(7) 0.0563(9) Uani 1 1 d . . .
H23 H 1.1427 0.3297 1.0165 0.068 Uiso 1 1 calc R . .
C24 C 1.1245(10) 0.3271(9) 0.9237(7) 0.0563(9) Uani 1 1 d . . .
H24 H 1.0495 0.327 0.9293 0.068 Uiso 1 1 calc R . .
C25 C 1.2147(10) 0.3275(9) 0.8615(7) 0.0563(9) Uani 1 1 d . . .
C26 C 1.1954(9) 0.3305(7) 0.7968(5) 0.031(3) Uani 1 1 d . . .
O27 O 1.0976(5) 0.3346(4) 0.7959(3) 0.0274(18) Uani 1 1 d . . .
C28 C 1.2810(8) 0.3342(7) 0.7398(6) 0.035(3) Uani 1 1 d . . .
H28 H 1.3518 0.3322 0.7447 0.042 Uiso 1 1 calc R . .
C29 C 1.2684(8) 0.3406(7) 0.6767(6) 0.032(3) Uani 1 1 d . . .
O30 O 1.1816(5) 0.3508(5) 0.6571(4) 0.033(2) Uani 1 1 d . . .
C31 C 1.3674(10) 0.3343(12) 0.6210(8) 0.060(4) Uani 1 1 d . . .
F32 F 1.3741(6) 0.2809(10) 0.5983(7) 0.147(6) Uani 1 1 d . . .
F33 F 1.3680(6) 0.4046(8) 0.5657(5) 0.117(5) Uani 1 1 d . . .
F34 F 1.4630(5) 0.3292(6) 0.6374(4) 0.067(3) Uani 1 1 d . . .
S41 S 1.1541(2) 0.0902(2) 0.77818(17) 0.0460(9) Uani 1 1 d . . .
C42 C 1.1677(10) -0.0072(8) 0.7876(6) 0.044(3) Uani 1 1 d . . .
H42 H 1.2292 -0.0441 0.7995 0.053 Uiso 1 1 calc R . .
C43 C 1.0834(10) -0.0276(7) 0.7769(6) 0.044(3) Uani 1 1 d . . .
H43 H 1.0821 -0.0807 0.7802 0.053 Uiso 1 1 calc R . .
C44 C 0.9943(8) 0.0346(6) 0.7601(5) 0.026(3) Uani 1 1 d . . .
H44 H 0.9292 0.0305 0.7508 0.031 Uiso 1 1 calc R . .
C45 C 1.0282(8) 0.1053(7) 0.7606(5) 0.029(3) Uani 1 1 d . . .
C46 C 0.9685(8) 0.1861(7) 0.7493(5) 0.025(2) Uani 1 1 d . . .
O47 O 1.0209(5) 0.2399(4) 0.7436(4) 0.0273(17) Uani 1 1 d . . .
C48 C 0.8583(8) 0.2009(7) 0.7449(5) 0.032(3) Uani 1 1 d . . .
H48 H 0.8257 0.1598 0.7443 0.038 Uiso 1 1 calc R . .
C49 C 0.7978(8) 0.2746(8) 0.7414(5) 0.028(3) Uani 1 1 d . . .
O50 O 0.8252(5) 0.3363(5) 0.7379(4) 0.0286(18) Uani 1 1 d . . .
C51 C 0.6777(9) 0.2829(8) 0.7403(7) 0.039(3) Uani 1 1 d . . .
F53 F 0.6423(5) 0.2161(5) 0.7501(5) 0.070(3) Uani 1 1 d . . .
F54 F 0.6579(6) 0.3338(7) 0.6820(5) 0.109(4) Uani 1 1 d . . .
F55 F 0.6141(5) 0.3102(5) 0.7877(4) 0.068(3) Uani 1 1 d . . .
N61 N 0.9877(6) 0.3706(5) 0.5965(4) 0.021(2) Uani 1 1 d . . .
C62 C 1.0425(7) 0.3090(7) 0.5795(5) 0.026(3) Uani 1 1 d . . .
H62 H 1.0924 0.2735 0.6059 0.032 Uiso 1 1 calc R . .
C63 C 1.0298(7) 0.2940(7) 0.5237(5) 0.030(3) Uani 1 1 d . . .
H63 H 1.0688 0.2483 0.5134 0.036 Uiso 1 1 calc R . .
C64 C 0.9597(8) 0.3467(7) 0.4843(5) 0.032(3) Uani 1 1 d . . .
H64 H 0.9503 0.3388 0.4457 0.039 Uiso 1 1 calc R . .
C65 C 0.9027(7) 0.4121(6) 0.5023(5) 0.023(2) Uani 1 1 d . . .
H65 H 0.8537 0.4493 0.476 0.028 Uiso 1 1 calc R . .
C66 C 0.9177(7) 0.4226(6) 0.5585(5) 0.018(2) Uani 1 1 d . . .
C67 C 0.8639(7) 0.4924(6) 0.5791(5) 0.022(2) Uani 1 1 d . . .
C68 C 0.7911(7) 0.5508(6) 0.5445(5) 0.024(2) Uani 1 1 d . . .
H68 H 0.7738 0.5467 0.5064 0.029 Uiso 1 1 calc R . .
C69 C 0.7437(7) 0.6153(6) 0.5655(5) 0.022(2) Uani 1 1 d . . .
H69 H 0.6938 0.6555 0.542 0.027 Uiso 1 1 calc R . .
C70 C 0.7697(7) 0.6206(6) 0.6215(5) 0.019(2) Uani 1 1 d . . .
C71 C 0.8456(7) 0.5592(6) 0.6537(5) 0.023(2) Uani 1 1 d . . .
H71 H 0.8668 0.5625 0.6908 0.028 Uiso 1 1 calc R . .
N72 N 0.8880(6) 0.4972(5) 0.6335(4) 0.022(2) Uani 1 1 d . . .
C73 C 0.7236(7) 0.6855(6) 0.6479(5) 0.017(2) Uani 1 1 d . . .
C74 C 0.6807(6) 0.7333(6) 0.6759(4) 0.015(2) Uani 1 1 d . . .
C81 C 0.4285(7) 0.7739(7) 0.6425(5) 0.021(2) Uani 1 1 d . . .
C82 C 0.4683(7) 0.6935(7) 0.6555(5) 0.023(2) Uani 1 1 d . . .
H82 H 0.4981 0.6635 0.6948 0.028 Uiso 1 1 calc R . .
C83 C 0.4647(7) 0.6562(7) 0.6108(5) 0.028(3) Uani 1 1 d . . .
H83 H 0.4913 0.601 0.6203 0.034 Uiso 1 1 calc R . .
C84 C 0.4229(8) 0.6990(9) 0.5533(5) 0.038(3) Uani 1 1 d . . .
H84 H 0.4223 0.6741 0.5225 0.045 Uiso 1 1 calc R . .
C85 C 0.3822(8) 0.7778(8) 0.5410(6) 0.033(3) Uani 1 1 d . . .
H85 H 0.3518 0.8072 0.5019 0.04 Uiso 1 1 calc R . .
C86 C 0.3847(7) 0.8155(8) 0.5846(5) 0.030(3) Uani 1 1 d . . .
H86 H 0.3561 0.8703 0.5749 0.036 Uiso 1 1 calc R . .
C91 C 0.3161(7) 0.7854(7) 0.7728(5) 0.026(3) Uani 1 1 d . . .
C92 C 0.2410(8) 0.7501(7) 0.7647(5) 0.031(3) Uani 1 1 d . . .
H92 H 0.2478 0.7432 0.7226 0.038 Uiso 1 1 calc R . .
C93 C 0.1544(8) 0.7244(7) 0.8197(6) 0.035(3) Uani 1 1 d . . .
H93 H 0.1023 0.6989 0.8153 0.042 Uiso 1 1 calc R . .
C94 C 0.1436(9) 0.7356(7) 0.8802(6) 0.041(3) Uani 1 1 d . . .
H94 H 0.0846 0.7172 0.9174 0.049 Uiso 1 1 calc R . .
C95 C 0.2169(8) 0.7732(7) 0.8876(5) 0.034(3) Uani 1 1 d . . .
H95 H 0.2075 0.7829 0.9288 0.041 Uiso 1 1 calc R . .
C96 C 0.3045(7) 0.7967(6) 0.8341(5) 0.025(3) Uani 1 1 d . . .
H96 H 0.3573 0.8209 0.8392 0.03 Uiso 1 1 calc R . .
C97 C 0.3921(7) 0.9262(6) 0.6610(5) 0.026(3) Uani 1 1 d . . .
H97A H 0.3262 0.933 0.6442 0.031 Uiso 1 1 calc R . .
H97B H 0.3753 0.9538 0.6943 0.031 Uiso 1 1 calc R . .
C98 C 0.4847(7) 0.9627(6) 0.5998(5) 0.024(2) Uani 1 1 d . . .
H98A H 0.4727 1.0218 0.5863 0.029 Uiso 1 1 calc R . .
H98B H 0.4832 0.9497 0.5601 0.029 Uiso 1 1 calc R . .
C101 C 0.6946(8) 0.9135(7) 0.5390(5) 0.0253(10) Uani 1 1 d . . .
C102 C 0.6666(8) 0.8537(6) 0.5234(5) 0.0253(10) Uani 1 1 d . . .
H102 H 0.6156 0.8198 0.5565 0.03 Uiso 1 1 calc R . .
C103 C 0.7118(7) 0.8432(6) 0.4611(5) 0.0253(10) Uani 1 1 d . . .
H103 H 0.6892 0.8036 0.4516 0.03 Uiso 1 1 calc R . .
C104 C 0.7894(7) 0.8896(6) 0.4123(5) 0.0253(10) Uani 1 1 d . . .
H104 H 0.8209 0.8819 0.3697 0.03 Uiso 1 1 calc R . .
C105 C 0.8194(8) 0.9470(6) 0.4274(5) 0.0253(10) Uani 1 1 d . . .
H105 H 0.8737 0.9785 0.3951 0.03 Uiso 1 1 calc R . .
C106 C 0.7718(7) 0.9601(6) 0.4891(5) 0.0253(10) Uani 1 1 d . . .
H106 H 0.7925 1.0015 0.4972 0.03 Uiso 1 1 calc R . .
C111 C 0.6685(9) 1.0100(7) 0.6211(5) 0.0310(11) Uani 1 1 d . . .
C112 C 0.5954(9) 1.0738(7) 0.6384(5) 0.0310(11) Uani 1 1 d . . .
H112 H 0.5198 1.0728 0.6478 0.037 Uiso 1 1 calc R . .
C113 C 0.6331(9) 1.1364(7) 0.6415(5) 0.0310(11) Uani 1 1 d . . .
H113 H 0.5836 1.1783 0.6528 0.037 Uiso 1 1 calc R . .
C114 C 0.7418(8) 1.1383(7) 0.6285(5) 0.0310(11) Uani 1 1 d . . .
H114 H 0.7665 1.1822 0.6304 0.037 Uiso 1 1 calc R . .
C115 C 0.8161(9) 1.0787(7) 0.6127(5) 0.0310(11) Uani 1 1 d . . .
H115 H 0.8912 1.081 0.6041 0.037 Uiso 1 1 calc R . .
C116 C 0.7795(9) 1.0150(7) 0.6095(5) 0.0310(11) Uani 1 1 d . . .
H116 H 0.8309 0.9734 0.5992 0.037 Uiso 1 1 calc R . .
C121 C 0.8976(7) 0.8283(6) 0.6768(5) 0.020(2) Uani 1 1 d . . .
C122 C 0.9860(8) 0.8494(7) 0.6888(5) 0.030(3) Uani 1 1 d . . .
H122 H 0.98 0.8554 0.7312 0.036 Uiso 1 1 calc R . .
C123 C 1.0829(8) 0.8615(7) 0.6386(6) 0.036(3) Uani 1 1 d . . .
H123 H 1.1419 0.8765 0.6464 0.043 Uiso 1 1 calc R . .
C124 C 1.0911(7) 0.8509(7) 0.5766(5) 0.030(3) Uani 1 1 d . . .
H124 H 1.1567 0.8567 0.5427 0.036 Uiso 1 1 calc R . .
C125 C 1.0050(7) 0.8325(6) 0.5658(5) 0.026(3) Uani 1 1 d . . .
H125 H 1.0097 0.8281 0.523 0.031 Uiso 1 1 calc R . .
C126 C 0.9090(7) 0.8197(6) 0.6157(5) 0.023(2) Uani 1 1 d . . .
H126 H 0.8508 0.8048 0.6069 0.028 Uiso 1 1 calc R . .
C131 C 0.7826(7) 0.8575(7) 0.8013(5) 0.021(2) Uani 1 1 d . . .
C132 C 0.8345(10) 0.8208(8) 0.8566(6) 0.044(3) Uani 1 1 d . . .
H132 H 0.8697 0.7675 0.8651 0.053 Uiso 1 1 calc R . .
C133 C 0.8355(10) 0.8598(9) 0.8984(6) 0.047(3) Uani 1 1 d . . .
H133 H 0.8715 0.8336 0.9354 0.057 Uiso 1 1 calc R . .
C134 C 0.7853(11) 0.9360(9) 0.8874(6) 0.051(4) Uani 1 1 d . . .
H134 H 0.786 0.9634 0.9163 0.061 Uiso 1 1 calc R . .
C135 C 0.7323(9) 0.9735(8) 0.8327(6) 0.042(3) Uani 1 1 d . . .
H135 H 0.6958 1.0264 0.825 0.051 Uiso 1 1 calc R . .
C136 C 0.7326(8) 0.9345(7) 0.7902(5) 0.032(3) Uani 1 1 d . . .
H136 H 0.6979 0.9611 0.7527 0.038 Uiso 1 1 calc R . .
C137 C 0.8172(7) 0.7004(6) 0.7890(5) 0.017(2) Uani 1 1 d . . .
H13A H 0.8341 0.6714 0.7567 0.021 Uiso 1 1 calc R . .
H13B H 0.8828 0.6942 0.8058 0.021 Uiso 1 1 calc R . .
C138 C 0.7267(7) 0.6659(7) 0.8488(5) 0.027(3) Uani 1 1 d . . .
H13C H 0.7265 0.6819 0.8873 0.032 Uiso 1 1 calc R . .
H13D H 0.7401 0.6067 0.8645 0.032 Uiso 1 1 calc R . .
C141 C 0.5174(7) 0.6954(7) 0.9136(5) 0.024(2) Uani 1 1 d . . .
C142 C 0.4978(8) 0.6212(7) 0.9660(5) 0.027(3) Uani 1 1 d . . .
H142 H 0.5152 0.5739 0.9551 0.033 Uiso 1 1 calc R . .
C143 C 0.4536(9) 0.6163(8) 1.0326(5) 0.038(3) Uani 1 1 d . . .
H143 H 0.443 0.5654 1.0676 0.045 Uiso 1 1 calc R . .
C144 C 0.4249(9) 0.6828(8) 1.0495(6) 0.037(3) Uani 1 1 d . . .
H144 H 0.3931 0.6783 1.0958 0.044 Uiso 1 1 calc R . .
C145 C 0.4418(9) 0.7570(8) 0.9996(6) 0.045(3) Uani 1 1 d . . .
H145 H 0.4203 0.8039 1.0111 0.054 Uiso 1 1 calc R . .
C146 C 0.4910(8) 0.7626(7) 0.9317(5) 0.035(3) Uani 1 1 d . . .
H146 H 0.5064 0.8133 0.8976 0.042 Uiso 1 1 calc R . .
C151 C 0.5565(7) 0.6113(6) 0.8216(5) 0.017(2) Uani 1 1 d . . .
C152 C 0.4493(7) 0.6015(6) 0.8359(5) 0.021(2) Uani 1 1 d . . .
H152 H 0.3947 0.636 0.8542 0.025 Uiso 1 1 calc R . .
C153 C 0.4218(8) 0.5401(7) 0.8231(5) 0.025(3) Uani 1 1 d . . .
H153 H 0.3481 0.5331 0.8329 0.03 Uiso 1 1 calc R . .
C154 C 0.5004(9) 0.4897(7) 0.7965(5) 0.030(3) Uani 1 1 d . . .
H154 H 0.4809 0.4488 0.7871 0.036 Uiso 1 1 calc R . .
C155 C 0.6096(8) 0.4992(6) 0.7833(5) 0.025(3) Uani 1 1 d . . .
H155 H 0.6647 0.4646 0.7653 0.031 Uiso 1 1 calc R . .
C156 C 0.6359(8) 0.5592(6) 0.7967(5) 0.024(2) Uani 1 1 d . . .
H156 H 0.7097 0.565 0.7888 0.028 Uiso 1 1 calc R . .
C161 C 0.5256(7) 0.8958(6) 0.7713(5) 0.020(2) Uani 1 1 d . . .
C162 C 0.4764(8) 0.9422(7) 0.7994(5) 0.027(3) Uani 1 1 d . . .
C163 C 0.4209(10) 0.9964(9) 0.8348(6) 0.044(3) Uani 1 1 d . . .
C164 C 0.3360(10) 0.9700(9) 0.8962(7) 0.060(4) Uani 1 1 d . . .
H164 H 0.3182 0.9171 0.9121 0.072 Uiso 1 1 calc R . .
C165 C 0.2798(14) 1.0208(12) 0.9325(8) 0.086(6) Uani 1 1 d . . .
H165 H 0.2208 1.0045 0.9703 0.104 Uiso 1 1 calc R . .
C166 C 0.3140(17) 1.0975(11) 0.9110(8) 0.109(8) Uani 1 1 d . . .
H166 H 0.2848 1.1305 0.9379 0.131 Uiso 1 1 calc R . .
C167 C 0.3864(12) 1.1221(9) 0.8535(7) 0.066(5) Uani 1 1 d . . .
H167 H 0.4046 1.175 0.837 0.08 Uiso 1 1 calc R . .
C168 C 0.4362(12) 1.0731(9) 0.8167(7) 0.064(4) Uani 1 1 d . . .
H168 H 0.4859 1.0953 0.7748 0.077 Uiso 1 1 calc R . .
C201 C 0.9802(12) 0.1499(13) 0.9276(8) 0.105(8) Uani 1 1 d . . .
H20A H 1.0389 0.1838 0.901 0.126 Uiso 1 1 calc R . .
H20B H 0.9894 0.1077 0.9082 0.126 Uiso 1 1 calc R . .
Cl1 Cl 0.9912(4) 0.1054(4) 1.0125(3) 0.118(2) Uani 1 1 d . . .
Cl2 Cl 0.8585(5) 0.2076(5) 0.9185(3) 0.176(4) Uani 1 1 d . . .

loop_
_atom_site_aniso_label
_atom_site_aniso_U_11
_atom_site_aniso_U_22
_atom_site_aniso_U_33
_atom_site_aniso_U_23
_atom_site_aniso_U_13
_atom_site_aniso_U_12
Eu1 0.0190(3) 0.0249(4) 0.0245(3) -0.0112(3) -0.0075(2) 0.0016(2)
Ru2 0.0153(4) 0.0127(5) 0.0134(4) -0.0032(3) -0.0020(3) 0.0004(3)
P3 0.0142(12) 0.0219(17) 0.0166(14) -0.0027(12) -0.0027(10) -0.0009(11)
P4 0.0233(13) 0.0185(16) 0.0123(13) -0.0036(12) -0.0023(10) 0.0004(11)
P5 0.0169(13) 0.0229(17) 0.0177(14) -0.0071(12) -0.0027(10) -0.0025(11)
P6 0.0172(12) 0.0150(15) 0.0137(13) -0.0016(11) -0.0036(10) 0.0002(10)
S1A 0.0345(17) 0.049(2) 0.0319(18) -0.0185(17) -0.0084(13) 0.0002(15)
C2A 0.044(7) 0.057(10) 0.021(6) -0.023(6) -0.009(5) 0.003(6)
C3A 0.042(7) 0.040(9) 0.036(7) -0.006(6) 0.003(6) -0.013(6)
C4A 0.0345(17) 0.049(2) 0.0319(18) -0.0185(17) -0.0084(13) 0.0002(15)
C5A 0.025(5) 0.023(7) 0.025(6) -0.010(5) -0.011(4) -0.003(4)
C1B 0.0345(17) 0.049(2) 0.0319(18) -0.0185(17) -0.0084(13) 0.0002(15)
C2B 0.044(7) 0.057(10) 0.021(6) -0.023(6) -0.009(5) 0.003(6)
C3B 0.042(7) 0.040(9) 0.036(7) -0.006(6) 0.003(6) -0.013(6)
S4B 0.0345(17) 0.049(2) 0.0319(18) -0.0185(17) -0.0084(13) 0.0002(15)
C5B 0.025(5) 0.023(7) 0.025(6) -0.010(5) -0.011(4) -0.003(4)
C6 0.027(6) 0.010(6) 0.025(6) 0.001(5) -0.010(5) -0.001(4)
O7 0.021(4) 0.028(5) 0.028(4) -0.008(4) -0.011(3) 0.002(3)
C8 0.034(6) 0.028(7) 0.027(6) -0.016(5) -0.007(5) -0.006(5)
C9 0.025(6) 0.019(7) 0.036(7) -0.007(5) -0.009(5) -0.003(5)
O10 0.023(4) 0.049(6) 0.026(4) -0.020(4) -0.004(3) -0.008(3)
C11 0.058(9) 0.051(10) 0.044(8) -0.022(8) -0.025(7) -0.007(7)
F12A 0.050(6) 0.032(6) 0.042(5) 0.002(5) -0.017(4) -0.015(4)
F13A 0.050(6) 0.032(6) 0.042(5) 0.002(5) -0.017(4) -0.015(4)
F14A 0.050(6) 0.032(6) 0.042(5) 0.002(5) -0.017(4) -0.015(4)
F12B 0.050(6) 0.032(6) 0.042(5) 0.002(5) -0.017(4) -0.015(4)
F13B 0.050(6) 0.032(6) 0.042(5) 0.002(5) -0.017(4) -0.015(4)
F14B 0.050(6) 0.032(6) 0.042(5) 0.002(5) -0.017(4) -0.015(4)
F12C 0.050(6) 0.032(6) 0.042(5) 0.002(5) -0.017(4) -0.015(4)
F13C 0.050(6) 0.032(6) 0.042(5) 0.002(5) -0.017(4) -0.015(4)
F14C 0.050(6) 0.032(6) 0.042(5) 0.002(5) -0.017(4) -0.015(4)
S21 0.0517(18) 0.065(3) 0.057(2) -0.0223(19) -0.0216(15) -0.0037(17)
C22 0.0517(18) 0.065(3) 0.057(2) -0.0223(19) -0.0216(15) -0.0037(17)
C23 0.0517(18) 0.065(3) 0.057(2) -0.0223(19) -0.0216(15) -0.0037(17)
C24 0.0517(18) 0.065(3) 0.057(2) -0.0223(19) -0.0216(15) -0.0037(17)
C25 0.0517(18) 0.065(3) 0.057(2) -0.0223(19) -0.0216(15) -0.0037(17)
C26 0.048(7) 0.021(7) 0.024(6) -0.011(5) -0.007(5) 0.002(5)
O27 0.019(4) 0.031(5) 0.034(4) -0.018(4) -0.011(3) 0.010(3)
C28 0.024(6) 0.046(9) 0.043(7) -0.019(6) -0.009(5) -0.010(5)
C29 0.022(6) 0.029(8) 0.045(7) -0.011(6) -0.009(5) -0.002(5)
O30 0.023(4) 0.046(6) 0.032(4) -0.019(4) -0.011(3) 0.005(3)
C31 0.030(7) 0.100(15) 0.064(11) -0.043(11) -0.018(7) -0.002(8)
F32 0.041(5) 0.291(19) 0.210(13) -0.226(15) 0.029(6) -0.034(7)
F33 0.040(5) 0.205(14) 0.051(6) -0.002(7) 0.001(4) -0.005(6)
F34 0.026(4) 0.126(8) 0.053(5) -0.040(5) -0.016(3) 0.004(4)
S41 0.0435(18) 0.044(2) 0.047(2) -0.0167(18) -0.0135(15) 0.0070(16)
C42 0.065(9) 0.026(8) 0.030(7) -0.005(6) -0.015(6) 0.012(6)
C43 0.056(8) 0.017(7) 0.059(9) -0.016(7) -0.002(7) -0.016(6)
C44 0.025(5) 0.005(6) 0.033(6) -0.001(5) 0.007(4) 0.002(4)
C45 0.030(6) 0.028(7) 0.028(6) -0.015(6) -0.002(5) 0.002(5)
C46 0.037(6) 0.020(7) 0.023(6) -0.010(5) -0.013(5) 0.000(5)
O47 0.025(4) 0.024(5) 0.036(4) -0.011(4) -0.013(3) 0.000(3)
C48 0.042(7) 0.029(8) 0.036(7) -0.020(6) -0.006(5) -0.014(5)
C49 0.027(6) 0.047(9) 0.023(6) -0.025(6) -0.006(4) -0.004(5)
O50 0.021(4) 0.033(5) 0.037(5) -0.015(4) -0.007(3) -0.008(3)
C51 0.026(6) 0.044(9) 0.059(9) -0.031(8) -0.005(6) -0.012(6)
F53 0.025(4) 0.074(7) 0.147(8) -0.083(6) -0.011(4) -0.003(4)
F54 0.058(5) 0.150(11) 0.088(7) 0.018(7) -0.052(5) -0.022(6)
F55 0.022(4) 0.096(7) 0.117(7) -0.086(6) 0.009(4) -0.008(4)
N61 0.015(4) 0.028(6) 0.016(4) -0.008(4) -0.002(3) 0.006(4)
C62 0.017(5) 0.041(8) 0.023(6) -0.018(6) -0.003(4) 0.003(5)
C63 0.023(5) 0.033(8) 0.039(7) -0.024(6) -0.012(5) 0.011(5)
C64 0.040(6) 0.036(8) 0.030(6) -0.024(6) -0.012(5) 0.008(5)
C65 0.028(6) 0.021(7) 0.029(6) -0.013(5) -0.011(4) -0.002(5)
C66 0.009(4) 0.024(6) 0.022(5) -0.007(5) -0.004(4) -0.007(4)
C67 0.019(5) 0.025(7) 0.025(6) -0.013(5) 0.000(4) -0.003(4)
C68 0.021(5) 0.026(7) 0.029(6) -0.013(5) -0.012(4) 0.004(5)
C69 0.026(5) 0.024(7) 0.012(5) -0.003(5) -0.006(4) 0.002(5)
C70 0.018(5) 0.014(6) 0.018(5) -0.002(4) -0.002(4) -0.002(4)
C71 0.017(5) 0.027(7) 0.016(5) -0.002(5) -0.001(4) 0.006(4)
N72 0.017(4) 0.022(6) 0.022(5) -0.007(4) 0.000(3) 0.001(4)
C73 0.024(5) 0.011(6) 0.012(5) -0.002(4) -0.004(4) 0.000(4)
C74 0.006(4) 0.029(7) 0.012(5) -0.008(5) 0.001(3) -0.007(4)
C81 0.013(5) 0.033(7) 0.017(5) -0.007(5) 0.000(4) -0.010(4)
C82 0.022(5) 0.025(7) 0.026(6) -0.008(5) -0.008(4) -0.008(5)
C83 0.022(5) 0.029(7) 0.034(7) -0.016(6) 0.005(5) -0.008(5)
C84 0.027(6) 0.077(11) 0.022(6) -0.031(7) 0.004(5) -0.019(6)
C85 0.027(6) 0.051(9) 0.027(6) -0.016(6) -0.006(5) -0.011(6)
C86 0.024(6) 0.046(8) 0.023(6) -0.014(6) -0.008(4) -0.001(5)
C91 0.013(5) 0.026(7) 0.026(6) -0.002(5) -0.006(4) 0.009(4)
C92 0.024(6) 0.041(8) 0.021(6) -0.006(6) 0.001(4) -0.003(5)
C93 0.019(6) 0.037(8) 0.034(7) 0.000(6) 0.002(5) -0.010(5)
C94 0.034(7) 0.036(8) 0.030(7) 0.008(6) 0.006(5) -0.013(6)
C95 0.036(7) 0.031(8) 0.022(6) -0.005(5) -0.003(5) 0.008(5)
C96 0.016(5) 0.023(7) 0.027(6) -0.004(5) -0.005(4) 0.005(4)
C97 0.027(6) 0.026(7) 0.018(5) -0.003(5) -0.006(4) 0.004(5)
C98 0.025(5) 0.019(7) 0.021(6) 0.000(5) -0.009(4) 0.002(4)
C101 0.027(2) 0.022(3) 0.019(2) -0.0036(19) -0.0042(17) 0.0042(18)
C102 0.027(2) 0.022(3) 0.019(2) -0.0036(19) -0.0042(17) 0.0042(18)
C103 0.027(2) 0.022(3) 0.019(2) -0.0036(19) -0.0042(17) 0.0042(18)
C104 0.027(2) 0.022(3) 0.019(2) -0.0036(19) -0.0042(17) 0.0042(18)
C105 0.027(2) 0.022(3) 0.019(2) -0.0036(19) -0.0042(17) 0.0042(18)
C106 0.027(2) 0.022(3) 0.019(2) -0.0036(19) -0.0042(17) 0.0042(18)
C111 0.047(3) 0.025(3) 0.017(2) -0.005(2) -0.002(2) -0.010(2)
C112 0.047(3) 0.025(3) 0.017(2) -0.005(2) -0.002(2) -0.010(2)
C113 0.047(3) 0.025(3) 0.017(2) -0.005(2) -0.002(2) -0.010(2)
C114 0.047(3) 0.025(3) 0.017(2) -0.005(2) -0.002(2) -0.010(2)
C115 0.047(3) 0.025(3) 0.017(2) -0.005(2) -0.002(2) -0.010(2)
C116 0.047(3) 0.025(3) 0.017(2) -0.005(2) -0.002(2) -0.010(2)
C121 0.019(5) 0.017(6) 0.021(5) -0.002(5) -0.005(4) -0.002(4)
C122 0.027(6) 0.034(8) 0.024(6) 0.000(5) -0.009(5) -0.008(5)
C123 0.024(6) 0.044(9) 0.040(7) -0.008(6) -0.009(5) -0.016(5)
C124 0.014(5) 0.028(7) 0.029(6) 0.006(5) 0.004(4) -0.009(5)
C125 0.021(5) 0.027(7) 0.028(6) -0.011(5) -0.006(4) 0.002(5)
C126 0.019(5) 0.027(7) 0.026(6) -0.006(5) -0.007(4) -0.008(4)
C131 0.012(5) 0.036(7) 0.018(5) -0.011(5) -0.001(4) -0.009(4)
C132 0.072(9) 0.032(8) 0.039(7) -0.013(6) -0.031(6) -0.007(6)
C133 0.069(9) 0.045(10) 0.036(7) -0.010(7) -0.034(6) -0.005(7)
C134 0.076(10) 0.050(10) 0.037(8) -0.019(7) -0.012(7) -0.022(8)
C135 0.051(8) 0.036(9) 0.044(8) -0.016(7) -0.011(6) -0.009(6)
C136 0.029(6) 0.041(8) 0.024(6) -0.013(6) -0.005(5) -0.002(5)
C137 0.015(5) 0.012(6) 0.025(5) -0.003(4) -0.013(4) 0.003(4)
C138 0.029(6) 0.033(8) 0.019(6) -0.005(5) -0.008(4) -0.009(5)
C141 0.017(5) 0.030(7) 0.022(6) -0.007(5) -0.007(4) 0.001(5)
C142 0.036(6) 0.023(7) 0.025(6) -0.007(5) -0.013(5) -0.002(5)
C143 0.046(7) 0.052(9) 0.015(6) -0.004(6) -0.004(5) -0.025(6)
C144 0.042(7) 0.049(9) 0.016(6) -0.012(6) -0.002(5) -0.003(6)
C145 0.064(8) 0.045(9) 0.022(6) -0.016(6) -0.013(6) 0.010(7)
C146 0.046(7) 0.030(8) 0.020(6) -0.003(5) -0.004(5) -0.003(6)
C151 0.013(5) 0.016(6) 0.015(5) 0.004(4) -0.003(4) -0.006(4)
C152 0.019(5) 0.029(7) 0.020(5) -0.011(5) -0.011(4) 0.000(4)
C153 0.020(5) 0.030(7) 0.020(6) -0.003(5) -0.002(4) -0.010(5)
C154 0.051(7) 0.019(7) 0.021(6) -0.004(5) -0.005(5) -0.015(5)
C155 0.031(6) 0.019(7) 0.017(5) -0.005(5) 0.007(4) -0.002(5)
C156 0.021(5) 0.017(6) 0.019(5) 0.006(5) -0.002(4) 0.001(4)
C161 0.023(5) 0.018(6) 0.012(5) 0.003(4) -0.001(4) -0.006(4)
C162 0.023(6) 0.025(7) 0.027(6) -0.009(5) 0.001(4) -0.001(5)
C163 0.053(8) 0.047(10) 0.022(6) -0.011(6) 0.003(5) -0.007(7)
C164 0.060(9) 0.061(12) 0.057(9) -0.032(9) 0.008(7) -0.009(8)
C165 0.105(13) 0.080(15) 0.062(11) -0.043(11) 0.008(9) 0.012(11)
C166 0.19(2) 0.055(14) 0.044(11) -0.022(10) 0.024(12) 0.001(13)
C167 0.104(12) 0.035(10) 0.050(9) -0.023(8) 0.000(8) 0.005(8)
C168 0.113(13) 0.044(11) 0.029(8) -0.018(7) 0.002(8) -0.009(9)
C201 0.057(10) 0.21(3) 0.075(13) -0.089(15) 0.001(9) -0.018(12)
Cl1 0.092(3) 0.178(7) 0.115(4) -0.090(4) -0.041(3) 0.018(3)
Cl2 0.125(5) 0.301(11) 0.081(4) -0.070(5) -0.031(3) 0.031(5)

loop_
_atom_type_symbol
_atom_type_description
_atom_type_scat_dispersion_real
_atom_type_scat_dispersion_imag
_atom_type_scat_source
C C 0.0033 0.0016 'International Tables Vol C Tables 4.2.6.8 and 6.1.1.4'
H H 0 0 'International Tables Vol C Tables 4.2.6.8 and 6.1.1.4'
P P 0.1023 0.0942 'International Tables Vol C Tables 4.2.6.8 and 6.1.1.4'
S S 0.1246 0.1234 'International Tables Vol C Tables 4.2.6.8 and 6.1.1.4'
Ru Ru -1.2594 0.8363 'International Tables Vol C Tables 4.2.6.8 and 6.1.1.4'
Eu Eu -0.1578 3.6682 'International Tables Vol C Tables 4.2.6.8 and 6.1.1.4'
Cl Cl 0.1484 0.1585 'International Tables Vol C Tables 4.2.6.8 and 6.1.1.4'
O O 0.0106 0.006 'International Tables Vol C Tables 4.2.6.8 and 6.1.1.4'
N N 0.0061 0.0033 'International Tables Vol C Tables 4.2.6.8 and 6.1.1.4'
F F 0.0171 0.0103 'International Tables Vol C Tables 4.2.6.8 and 6.1.1.4'

loop_
_geom_angle_atom_site_label_1
_geom_angle_atom_site_label_2
_geom_angle_atom_site_label_3
_geom_angle
O47 Eu1 O27 75.7(2)
O47 Eu1 O7 120.9(2)
O27 Eu1 O7 72.1(2)
O47 Eu1 O30 77.3(3)
O27 Eu1 O30 73.2(2)
O7 Eu1 O30 134.1(2)
O47 Eu1 O10 146.1(2)
O27 Eu1 O10 80.3(2)
O7 Eu1 O10 72.3(2)
O30 Eu1 O10 73.0(3)
O47 Eu1 O50 71.3(2)
O27 Eu1 O50 118.6(2)
O7 Eu1 O50 82.7(2)
O30 Eu1 O50 141.2(3)
O10 Eu1 O50 142.3(2)
O47 Eu1 N72 135.8(3)
O27 Eu1 N72 147.4(3)
O7 Eu1 N72 81.6(2)
O30 Eu1 N72 115.8(2)
O10 Eu1 N72 73.6(3)
O50 Eu1 N72 75.2(3)
O47 Eu1 N61 81.8(3)
O27 Eu1 N61 145.3(2)
O7 Eu1 N61 142.7(2)
O30 Eu1 N61 76.3(2)
O10 Eu1 N61 106.3(3)
O50 Eu1 N61 77.2(2)
N72 Eu1 N61 63.1(3)
C74 Ru2 C161 178.4(3)
C74 Ru2 P4 93.8(3)
C161 Ru2 P4 85.5(3)
C74 Ru2 P5 85.6(2)
C161 Ru2 P5 95.9(3)
P4 Ru2 P5 97.76(10)
C74 Ru2 P3 93.9(2)
C161 Ru2 P3 84.6(3)
P4 Ru2 P3 82.19(10)
P5 Ru2 P3 179.49(10)
C74 Ru2 P6 85.3(3)
C161 Ru2 P6 95.5(3)
P4 Ru2 P6 179.03(10)
P5 Ru2 P6 82.00(9)
P3 Ru2 P6 98.04(9)
C81 P3 C97 103.9(5)
C81 P3 C91 101.2(5)
C97 P3 C91 102.5(4)
C81 P3 Ru2 118.7(3)
C97 P3 Ru2 105.5(3)
C91 P3 Ru2 122.6(3)
C111 P4 C101 104.2(5)
C111 P4 C98 105.7(5)
C101 P4 C98 98.0(4)
C111 P4 Ru2 116.2(3)
C101 P4 Ru2 120.8(4)
C98 P4 Ru2 109.5(3)
C121 P5 C137 97.9(4)
C121 P5 C131 103.7(5)
C137 P5 C131 105.3(5)
C121 P5 Ru2 123.5(3)
C137 P5 Ru2 105.7(3)
C131 P5 Ru2 117.7(3)
C151 P6 C141 101.7(5)
C151 P6 C138 104.4(5)
C141 P6 C138 95.5(4)
C151 P6 Ru2 115.1(3)
C141 P6 Ru2 127.6(4)
C138 P6 Ru2 109.1(3)
C2A S1A C5A 91.9(6)
C3A C2A S1A 113.3(9)
C3A C2A H2A 123.4
S1A C2A H2A 123.4
C2A C3A C4A 116.8(10)
C2A C3A H3A 121.6
C4A C3A H3A 121.6
C3A C4A C5A 104.7(8)
C3A C4A H4A 127.6
C5A C4A H4A 127.6
C6 C5A C4A 123.4(9)
C6 C5A S1A 123.3(8)
C4A C5A S1A 113.3(7)
O7 C6 C8 124.1(9)
O7 C6 C5A 116.0(9)
C8 C6 C5A 119.8(9)
C6 O7 Eu1 129.9(6)
C9 C8 C6 122.0(10)
C9 C8 H8 119
C6 C8 H8 119
O10 C9 C8 129.6(10)
O10 C9 C11 113.4(9)
C8 C9 C11 117.0(10)
C9 O10 Eu1 128.7(7)
F12A C11 F14C 125.9(18)
F12A C11 F14A 110.8(18)
F14C C11 F14A 75.6(16)
F12A C11 F14B 131(2)
F14C C11 F14B 40.8(18)
F14A C11 F14B 35.4(17)
F12A C11 F13C 27.9(13)
F14C C11 F13C 104.8(16)
F14A C11 F13C 127.7(17)
F14B C11 F13C 129(2)
F12A C11 F12C 82.1(15)
F14C C11 F12C 107.6(15)
F14A C11 F12C 34.3(12)
F14B C11 F12C 69(2)
F13C C11 F12C 106.8(14)
F12A C11 F13A 104.7(17)
F14C C11 F13A 33.8(11)
F14A C11 F13A 108.1(18)
F14B C11 F13A 74(2)
F13C C11 F13A 77.9(14)
F12C C11 F13A 135.9(16)
F12A C11 F13B 63.7(18)
F14C C11 F13B 70.9(18)
F14A C11 F13B 128(2)
F14B C11 F13B 106(2)
F13C C11 F13B 36.4(13)
F12C C11 F13B 129.8(17)
F13A C11 F13B 41.5(15)
F12A C11 F12B 45.0(16)
F14C C11 F12B 136.1(18)
F14A C11 F12B 73.3(19)
F14B C11 F12B 106(2)
F13C C11 F12B 72.5(17)
F12C C11 F12B 39.7(14)
F13A C11 F12B 141.4(18)
F13B C11 F12B 106(2)
F12A C11 C9 113.0(15)
F14C C11 C9 112.1(12)
F14A C11 C9 113.5(14)
F14B C11 C9 114.3(16)
F13C C11 C9 114.1(13)
F12C C11 C9 111.0(13)
F13A C11 C9 106.1(13)
F13B C11 C9 115.7(16)
F12B C11 C9 108.3(16)
C22 S21 C25 95.9(7)
C23 C22 S21 111.9(11)
C23 C22 H22 124.1
S21 C22 H22 124.1
C22 C23 C24 118.3(13)
C22 C23 H23 120.8
C24 C23 H23 120.8
C23 C24 C25 103.0(11)
C23 C24 H24 128.5
C25 C24 H24 128.5
C26 C25 C24 122.7(11)
C26 C25 S21 126.5(10)
C24 C25 S21 110.8(10)
O27 C26 C28 123.8(10)
O27 C26 C25 115.5(9)
C28 C26 C25 120.6(11)
C26 O27 Eu1 135.2(6)
C29 C28 C26 123.8(10)
C29 C28 H28 118.1
C26 C28 H28 118.1
O30 C29 C28 128.6(10)
O30 C29 C31 111.9(10)
C28 C29 C31 119.5(10)
C29 O30 Eu1 131.3(7)
F32 C31 F34 108.6(13)
F32 C31 F33 105.8(14)
F34 C31 F33 101.8(12)
F32 C31 C29 115.9(14)
F34 C31 C29 114.4(11)
F33 C31 C29 109.1(12)
C42 S41 C45 90.4(6)
C43 C42 S41 113.6(9)
C43 C42 H42 123.2
S41 C42 H42 123.2
C42 C43 C44 117.3(11)
C42 C43 H43 121.3
C44 C43 H43 121.3
C43 C44 C45 103.7(10)
C43 C44 H44 128.2
C45 C44 H44 128.2
C44 C45 C46 128.4(9)
C44 C45 S41 114.9(8)
C46 C45 S41 116.7(9)
O47 C46 C48 123.5(10)
O47 C46 C45 116.1(9)
C48 C46 C45 120.4(10)
C46 O47 Eu1 137.7(6)
C49 C48 C46 121.0(10)
C49 C48 H48 119.5
C46 C48 H48 119.5
O50 C49 C48 129.9(10)
O50 C49 C51 113.4(10)
C48 C49 C51 116.7(11)
C49 O50 Eu1 132.2(7)
F54 C51 F55 106.1(11)
F54 C51 F53 106.0(11)
F55 C51 F53 105.9(10)
F54 C51 C49 111.2(10)
F55 C51 C49 111.6(10)
F53 C51 C49 115.4(11)
C62 N61 C66 119.5(9)
C62 N61 Eu1 118.9(6)
C66 N61 Eu1 121.1(6)
N61 C62 C63 122.4(9)
N61 C62 H62 118.8
C63 C62 H62 118.8
C64 C63 C62 118.7(10)
C64 C63 H63 120.6
C62 C63 H63 120.6
C63 C64 C65 118.5(10)
C63 C64 H64 120.8
C65 C64 H64 120.8
C66 C65 C64 119.8(9)
C66 C65 H65 120.1
C64 C65 H65 120.1
N61 C66 C65 121.1(9)
N61 C66 C67 115.9(8)
C65 C66 C67 123.0(9)
N72 C67 C68 120.5(9)
N72 C67 C66 117.4(9)
C68 C67 C66 122.2(9)
C69 C68 C67 119.8(9)
C69 C68 H68 120.1
C67 C68 H68 120.1
C68 C69 C70 119.6(9)
C68 C69 H69 120.2
C70 C69 H69 120.2
C69 C70 C71 117.3(9)
C69 C70 C73 123.7(9)
C71 C70 C73 118.9(9)
N72 C71 C70 121.9(9)
N72 C71 H71 119
C70 C71 H71 119
C71 N72 C67 120.8(9)
C71 N72 Eu1 117.8(6)
C67 N72 Eu1 121.0(7)
C74 C73 C70 173.3(10)
C73 C74 Ru2 178.9(8)
C82 C81 C86 117.9(10)
C82 C81 P3 118.3(7)
C86 C81 P3 123.8(9)
C81 C82 C83 120.3(10)
C81 C82 H82 119.8
C83 C82 H82 119.8
C84 C83 C82 120.5(11)
C84 C83 H83 119.8
C82 C83 H83 119.8
C85 C84 C83 119.3(11)
C85 C84 H84 120.3
C83 C84 H84 120.3
C84 C85 C86 121.0(11)
C84 C85 H85 119.5
C86 C85 H85 119.5
C85 C86 C81 120.9(12)
C85 C86 H86 119.5
C81 C86 H86 119.5
C92 C91 C96 120.4(9)
C92 C91 P3 121.2(8)
C96 C91 P3 118.3(8)
C91 C92 C93 118.6(11)
C91 C92 H92 120.7
C93 C92 H92 120.7
C94 C93 C92 120.6(11)
C94 C93 H93 119.7
C92 C93 H93 119.7
C95 C94 C93 120.8(10)
C95 C94 H94 119.6
C93 C94 H94 119.6
C94 C95 C96 118.8(11)
C94 C95 H95 120.6
C96 C95 H95 120.6
C95 C96 C91 120.7(11)
C95 C96 H96 119.7
C91 C96 H96 119.7
C98 C97 P3 108.3(6)
C98 C97 H97A 110
P3 C97 H97A 110
C98 C97 H97B 110
P3 C97 H97B 110
H97A C97 H97B 108.4
C97 C98 P4 112.4(6)
C97 C98 H98A 109.1
P4 C98 H98A 109.1
C97 C98 H98B 109.1
P4 C98 H98B 109.1
H98A C98 H98B 107.9
C106 C101 C102 116.5(9)
C106 C101 P4 127.1(9)
C102 C101 P4 116.3(8)
C103 C102 C101 121.7(10)
C103 C102 H102 119.2
C101 C102 H102 119.2
C102 C103 C104 121.1(11)
C102 C103 H103 119.5
C104 C103 H103 119.5
C105 C104 C103 117.9(10)
C105 C104 H104 121
C103 C104 H104 121
C104 C105 C106 121.6(10)
C104 C105 H105 119.2
C106 C105 H105 119.2
C101 C106 C105 121.2(11)
C101 C106 H106 119.4
C105 C106 H106 119.4
C116 C111 C112 115.8(11)
C116 C111 P4 122.5(9)
C112 C111 P4 121.4(8)
C113 C112 C111 121.1(11)
C113 C112 H112 119.5
C111 C112 H112 119.5
C114 C113 C112 120.1(11)
C114 C113 H113 120
C112 C113 H113 120
C113 C114 C115 121.9(12)
C113 C114 H114 119
C115 C114 H114 119
C114 C115 C116 118.7(11)
C114 C115 H115 120.6
C116 C115 H115 120.6
C115 C116 C111 122.3(11)
C115 C116 H116 118.8
C111 C116 H116 118.8
C126 C121 C122 118.3(9)
C126 C121 P5 121.8(7)
C122 C121 P5 119.9(8)
C123 C122 C121 120.6(10)
C123 C122 H122 119.7
C121 C122 H122 119.7
C122 C123 C124 118.9(10)
C122 C123 H123 120.5
C124 C123 H123 120.5
C125 C124 C123 119.3(9)
C125 C124 H124 120.4
C123 C124 H124 120.4
C124 C125 C126 122.0(10)
C124 C125 H125 119
C126 C125 H125 119
C121 C126 C125 120.9(9)
C121 C126 H126 119.6
C125 C126 H126 119.6
C136 C131 C132 117.8(10)
C136 C131 P5 118.6(8)
C132 C131 P5 123.6(9)
C133 C132 C131 121.7(12)
C133 C132 H132 119.1
C131 C132 H132 119.1
C134 C133 C132 120.2(12)
C134 C133 H133 119.9
C132 C133 H133 119.9
C133 C134 C135 119.0(13)
C133 C134 H134 120.5
C135 C134 H134 120.5
C136 C135 C134 120.6(13)
C136 C135 H135 119.7
C134 C135 H135 119.7
C131 C136 C135 120.7(11)
C131 C136 H136 119.6
C135 C136 H136 119.6
C138 C137 P5 109.1(6)
C138 C137 H13A 109.9
P5 C137 H13A 109.9
C138 C137 H13B 109.9
P5 C137 H13B 109.9
H13A C137 H13B 108.3
C137 C138 P6 112.7(7)
C137 C138 H13C 109.1
P6 C138 H13C 109.1
C137 C138 H13D 109.1
P6 C138 H13D 109.1
H13C C138 H13D 107.8
C146 C141 C142 117.8(10)
C146 C141 P6 121.5(9)
C142 C141 P6 120.2(8)
C143 C142 C141 120.6(11)
C143 C142 H142 119.7
C141 C142 H142 119.7
C144 C143 C142 121.2(12)
C144 C143 H143 119.4
C142 C143 H143 119.4
C143 C144 C145 120.1(11)
C143 C144 H144 120
C145 C144 H144 120
C144 C145 C146 119.4(12)
C144 C145 H145 120.3
C146 C145 H145 120.3
C141 C146 C145 120.9(11)
C141 C146 H146 119.6
C145 C146 H146 119.6
C152 C151 C156 120.1(10)
C152 C151 P6 119.6(8)
C156 C151 P6 120.0(7)
C151 C152 C153 119.2(9)
C151 C152 H152 120.4
C153 C152 H152 120.4
C154 C153 C152 120.9(9)
C154 C153 H153 119.6
C152 C153 H153 119.6
C153 C154 C155 119.4(10)
C153 C154 H154 120.3
C155 C154 H154 120.3
C156 C155 C154 119.3(9)
C156 C155 H155 120.3
C154 C155 H155 120.3
C155 C156 C151 121.1(9)
C155 C156 H156 119.5
C151 C156 H156 119.5
C162 C161 Ru2 177.9(9)
C161 C162 C163 177.6(12)
C168 C163 C162 127.0(11)
C168 C163 C164 113.2(12)
C162 C163 C164 119.7(13)
C165 C164 C163 121.7(15)
C165 C164 H164 119.1
C163 C164 H164 119.1
C164 C165 C166 118.0(15)
C164 C165 H165 121
C166 C165 H165 121
C167 C166 C165 119.2(16)
C167 C166 H166 120.4
C165 C166 H166 120.4
C166 C167 C168 121.4(16)
C166 C167 H167 119.3
C168 C167 H167 119.3
C163 C168 C167 125.8(14)
C163 C168 H168 117.1
C167 C168 H168 117.1
Cl2 C201 Cl1 112.5(8)
Cl2 C201 H20A 109.1
Cl1 C201 H20A 109.1
Cl2 C201 H20B 109.1
Cl1 C201 H20B 109.1
H20A C201 H20B 107.8

loop_
_geom_bond_atom_site_label_1
_geom_bond_atom_site_label_2
_geom_bond_distance
Eu1 O47 2.342(8)
Eu1 O27 2.349(7)
Eu1 O7 2.370(7)
Eu1 O30 2.371(6)
Eu1 O10 2.382(8)
Eu1 O50 2.398(7)
Eu1 N72 2.569(8)
Eu1 N61 2.577(8)
Ru2 C74 2.049(10)
Ru2 C161 2.082(10)
Ru2 P4 2.343(3)
Ru2 P5 2.353(3)
Ru2 P3 2.357(3)
Ru2 P6 2.366(3)
P3 C81 1.834(10)
P3 C97 1.836(11)
P3 C91 1.864(10)
P4 C111 1.810(12)
P4 C101 1.842(10)
P4 C98 1.863(9)
P5 C121 1.830(9)
P5 C137 1.835(10)
P5 C131 1.837(10)
P6 C151 1.838(11)
P6 C141 1.842(10)
P6 C138 1.850(9)
S1A C2A 1.678(12)
S1A C5A 1.726(10)
C2A C3A 1.345(16)
C2A H2A 0.95
C3A C4A 1.457(14)
C3A H3A 0.95
C4A C5A 1.472(12)
C4A H4A 0.95
C5A C6 1.469(13)
C6 O7 1.282(12)
C6 C8 1.420(14)
C8 C9 1.385(14)
C8 H8 0.95
C9 O10 1.258(12)
C9 C11 1.535(17)
C11 F12A 1.31(3)
C11 F14C 1.31(2)
C11 F14A 1.32(3)
C11 F14B 1.33(3)
C11 F13C 1.35(2)
C11 F12C 1.38(2)
C11 F13A 1.39(3)
C11 F13B 1.41(4)
C11 F12B 1.42(3)
S21 C22 1.627(13)
S21 C25 1.676(13)
C22 C23 1.316(16)
C22 H22 0.95
C23 C24 1.467(17)
C23 H23 0.95
C24 C25 1.515(18)
C24 H24 0.95
C25 C26 1.477(16)
C26 O27 1.266(12)
C26 C28 1.401(14)
C28 C29 1.383(15)
C28 H28 0.95
C29 O30 1.271(12)
C29 C31 1.515(17)
C31 F32 1.236(18)
C31 F34 1.365(13)
C31 F33 1.368(19)
S41 C42 1.686(13)
S41 C45 1.727(11)
C42 C43 1.342(17)
C42 H42 0.95
C43 C44 1.449(15)
C43 H43 0.95
C44 C45 1.465(15)
C44 H44 0.95
C45 C46 1.471(14)
C46 O47 1.268(12)
C46 C48 1.424(14)
C48 C49 1.388(15)
C48 H48 0.95
C49 O50 1.227(13)
C49 C51 1.545(14)
C51 F54 1.297(14)
C51 F55 1.317(13)
C51 F53 1.322(14)
N61 C62 1.320(12)
N61 C66 1.356(11)
C62 C63 1.403(13)
C62 H62 0.95
C63 C64 1.378(14)
C63 H63 0.95
C64 C65 1.396(14)
C64 H64 0.95
C65 C66 1.380(13)
C65 H65 0.95
C66 C67 1.482(13)
C67 N72 1.347(12)
C67 C68 1.389(13)
C68 C69 1.388(14)
C68 H68 0.95
C69 C70 1.396(13)
C69 H69 0.95
C70 C71 1.416(13)
C70 C73 1.459(13)
C71 N72 1.329(13)
C71 H71 0.95
C73 C74 1.208(13)
C81 C82 1.390(14)
C81 C86 1.395(13)
C82 C83 1.409(14)
C82 H82 0.95
C83 C84 1.375(15)
C83 H83 0.95
C84 C85 1.366(16)
C84 H84 0.95
C85 C86 1.387(15)
C85 H85 0.95
C86 H86 0.95
C91 C92 1.371(15)
C91 C96 1.389(14)
C92 C93 1.394(13)
C92 H92 0.95
C93 C94 1.375(16)
C93 H93 0.95
C94 C95 1.371(16)
C94 H94 0.95
C95 C96 1.380(14)
C95 H95 0.95
C96 H96 0.95
C97 C98 1.552(13)
C97 H97A 0.99
C97 H97B 0.99
C98 H98A 0.99
C98 H98B 0.99
C101 C106 1.394(14)
C101 C102 1.411(15)
C102 C103 1.385(13)
C102 H102 0.95
C103 C104 1.388(14)
C103 H103 0.95
C104 C105 1.379(15)
C104 H104 0.95
C105 C106 1.398(13)
C105 H105 0.95
C106 H106 0.95
C111 C116 1.414(14)
C111 C112 1.436(15)
C112 C113 1.376(15)
C112 H112 0.95
C113 C114 1.369(14)
C113 H113 0.95
C114 C115 1.373(14)
C114 H114 0.95
C115 C116 1.387(15)
C115 H115 0.95
C116 H116 0.95
C121 C126 1.363(13)
C121 C122 1.411(14)
C122 C123 1.408(14)
C122 H122 0.95
C123 C124 1.408(15)
C123 H123 0.95
C124 C125 1.345(14)
C124 H124 0.95
C125 C126 1.397(13)
C125 H125 0.95
C126 H126 0.95
C131 C136 1.372(15)
C131 C132 1.405(14)
C132 C133 1.365(16)
C132 H132 0.95
C133 C134 1.361(18)
C133 H133 0.95
C134 C135 1.405(16)
C134 H134 0.95
C135 C136 1.373(15)
C135 H135 0.95
C136 H136 0.95
C137 C138 1.512(13)
C137 H13A 0.99
C137 H13B 0.99
C138 H13C 0.99
C138 H13D 0.99
C141 C146 1.380(15)
C141 C142 1.402(14)
C142 C143 1.372(14)
C142 H142 0.95
C143 C144 1.352(16)
C143 H143 0.95
C144 C145 1.378(16)
C144 H144 0.95
C145 C146 1.404(14)
C145 H145 0.95
C146 H146 0.95
C151 C152 1.378(12)
C151 C156 1.388(13)
C152 C153 1.398(14)
C152 H152 0.95
C153 C154 1.378(14)
C153 H153 0.95
C154 C155 1.407(14)
C154 H154 0.95
C155 C156 1.373(14)
C155 H155 0.95
C156 H156 0.95
C161 C162 1.205(14)
C162 C163 1.438(16)
C163 C168 1.345(18)
C163 C164 1.456(16)
C164 C165 1.405(19)
C164 H164 0.95
C165 C166 1.43(2)
C165 H165 0.95
C166 C167 1.312(19)
C166 H166 0.95
C167 C168 1.371(17)
C167 H167 0.95
C168 H168 0.95
C201 Cl2 1.713(17)
C201 Cl1 1.731(16)
C201 H20A 0.99
C201 H20B 0.99

loop_
_geom_torsion_atom_site_label_1
_geom_torsion_atom_site_label_2
_geom_torsion_atom_site_label_3
_geom_torsion_atom_site_label_4
_geom_torsion
C74 Ru2 P3 C81 -11.2(5)
C161 Ru2 P3 C81 168.2(5)
P4 Ru2 P3 C81 82.1(4)
P5 Ru2 P3 C81 -2(14)
P6 Ru2 P3 C81 -96.9(4)
C74 Ru2 P3 C97 -127.1(4)
C161 Ru2 P3 C97 52.4(4)
P4 Ru2 P3 C97 -33.8(3)
P5 Ru2 P3 C97 -118(14)
P6 Ru2 P3 C97 147.2(3)
C74 Ru2 P3 C91 116.6(5)
C161 Ru2 P3 C91 -64.0(5)
P4 Ru2 P3 C91 -150.1(4)
P5 Ru2 P3 C91 126(14)
P6 Ru2 P3 C91 30.9(4)
C74 Ru2 P4 C111 -132.9(5)
C161 Ru2 P4 C111 48.5(5)
P5 Ru2 P4 C111 -46.9(4)
P3 Ru2 P4 C111 133.6(4)
P6 Ru2 P4 C111 -123(6)
C74 Ru2 P4 C101 -5.1(5)
C161 Ru2 P4 C101 176.3(5)
P5 Ru2 P4 C101 80.9(4)
P3 Ru2 P4 C101 -98.6(4)
P6 Ru2 P4 C101 5(6)
C74 Ru2 P4 C98 107.4(4)
C161 Ru2 P4 C98 -71.2(5)
P5 Ru2 P4 C98 -166.6(4)
P3 Ru2 P4 C98 14.0(4)
P6 Ru2 P4 C98 118(6)
C74 Ru2 P5 C121 55.9(5)
C161 Ru2 P5 C121 -123.5(5)
P4 Ru2 P5 C121 -37.3(4)
P3 Ru2 P5 C121 47(14)
P6 Ru2 P5 C121 141.8(4)
C74 Ru2 P5 C137 -55.0(4)
C161 Ru2 P5 C137 125.6(4)
P4 Ru2 P5 C137 -148.2(3)
P3 Ru2 P5 C137 -64(14)
P6 Ru2 P5 C137 30.9(3)
C74 Ru2 P5 C131 -172.1(5)
C161 Ru2 P5 C131 8.4(5)
P4 Ru2 P5 C131 94.6(4)
P3 Ru2 P5 C131 18E1(10)
P6 Ru2 P5 C131 -86.3(4)
C74 Ru2 P6 C151 -41.5(4)
C161 Ru2 P6 C151 137.1(4)
P4 Ru2 P6 C151 -52(6)
P5 Ru2 P6 C151 -127.6(3)
P3 Ru2 P6 C151 51.8(3)
C74 Ru2 P6 C141 -171.5(5)
C161 Ru2 P6 C141 7.1(5)
P4 Ru2 P6 C141 18E1(10)
P5 Ru2 P6 C141 102.4(4)
P3 Ru2 P6 C141 -78.2(4)
C74 Ru2 P6 C138 75.4(4)
C161 Ru2 P6 C138 -106.0(5)
P4 Ru2 P6 C138 65(6)
P5 Ru2 P6 C138 -10.8(4)
P3 Ru2 P6 C138 168.7(4)
C5A S1A C2A C3A 0.3(10)
S1A C2A C3A C4A 0.0(15)
C2A C3A C4A C5A -0.3(14)
C3A C4A C5A C6 179.4(9)
C3A C4A C5A S1A 0.5(10)
C2A S1A C5A C6 -179.4(9)
C2A S1A C5A C4A -0.5(8)
C4A C5A C6 O7 2.8(14)
S1A C5A C6 O7 -178.4(7)
C4A C5A C6 C8 -179.8(9)
S1A C5A C6 C8 -1.0(14)
C8 C6 O7 Eu1 33.4(14)
C5A C6 O7 Eu1 -149.4(7)
O47 Eu1 O7 C6 107.2(8)
O27 Eu1 O7 C6 46.9(8)
O30 Eu1 O7 C6 4.3(10)
O10 Eu1 O7 C6 -38.4(8)
O50 Eu1 O7 C6 170.2(8)
N72 Eu1 O7 C6 -113.7(8)
N61 Eu1 O7 C6 -132.2(8)
O7 C6 C8 C9 -1.8(16)
C5A C6 C8 C9 -178.9(9)
C6 C8 C9 O10 -4.4(18)
C6 C8 C9 C11 177.2(10)
C8 C9 O10 Eu1 -20.7(16)
C11 C9 O10 Eu1 157.8(7)
O47 Eu1 O10 C9 -88.1(9)
O27 Eu1 O10 C9 -42.8(8)
O7 Eu1 O10 C9 31.4(8)
O30 Eu1 O10 C9 -118.1(8)
O50 Eu1 O10 C9 82.2(9)
N72 Eu1 O10 C9 117.6(8)
N61 Eu1 O10 C9 172.3(8)
O10 C9 C11 F12A -133.4(18)
C8 C9 C11 F12A 45(2)
O10 C9 C11 F14C 77.2(19)
C8 C9 C11 F14C -104.2(18)
O10 C9 C11 F14A -6(2)
C8 C9 C11 F14A 172.5(19)
O10 C9 C11 F14B 33(3)
C8 C9 C11 F14B -149(3)
O10 C9 C11 F13C -163.9(15)
C8 C9 C11 F13C 14.7(19)
O10 C9 C11 F12C -43.2(17)
C8 C9 C11 F12C 135.5(14)
O10 C9 C11 F13A 112.5(16)
C8 C9 C11 F13A -68.9(18)
O10 C9 C11 F13B 156(2)
C8 C9 C11 F13B -25(2)
O10 C9 C11 F12B -85(2)
C8 C9 C11 F12B 93(2)
C25 S21 C22 C23 0.5(13)
S21 C22 C23 C24 1.9(19)
C22 C23 C24 C25 -3.5(18)
C23 C24 C25 C26 -177.9(13)
C23 C24 C25 S21 3.6(15)
C22 S21 C25 C26 178.9(13)
C22 S21 C25 C24 -2.6(12)
C24 C25 C26 O27 1.6(19)
S21 C25 C26 O27 179.9(10)
C24 C25 C26 C28 177.3(12)
S21 C25 C26 C28 -4.4(19)
C28 C26 O27 Eu1 -18.6(17)
C25 C26 O27 Eu1 157.0(9)
O47 Eu1 O27 C26 103.0(10)
O7 Eu1 O27 C26 -127.3(10)
O30 Eu1 O27 C26 22.1(10)
O10 Eu1 O27 C26 -52.9(10)
O50 Eu1 O27 C26 161.9(9)
N72 Eu1 O27 C26 -89.8(10)
N61 Eu1 O27 C26 51.8(12)
O27 C26 C28 C29 -1.7(19)
C25 C26 C28 C29 -177.1(12)
C26 C28 C29 O30 6(2)
C26 C28 C29 C31 -172.9(13)
C28 C29 O30 Eu1 8.4(19)
C31 C29 O30 Eu1 -172.3(10)
O47 Eu1 O30 C29 -94.9(10)
O27 Eu1 O30 C29 -16.2(9)
O7 Eu1 O30 C29 26.1(11)
O10 Eu1 O30 C29 68.5(10)
O50 Eu1 O30 C29 -131.2(9)
N72 Eu1 O30 C29 130.1(10)
N61 Eu1 O30 C29 -179.4(10)
O30 C29 C31 F32 -57.0(19)
C28 C29 C31 F32 122.4(15)
O30 C29 C31 F34 175.4(13)
C28 C29 C31 F34 -5(2)
O30 C29 C31 F33 62.2(16)
C28 C29 C31 F33 -118.4(13)
C45 S41 C42 C43 1.2(10)
S41 C42 C43 C44 -0.8(15)
C42 C43 C44 C45 -0.2(14)
C43 C44 C45 C46 -177.8(10)
C43 C44 C45 S41 1.2(11)
C42 S41 C45 C44 -1.4(8)
C42 S41 C45 C46 177.7(8)
C44 C45 C46 O47 -171.2(9)
S41 C45 C46 O47 9.8(12)
C44 C45 C46 C48 8.6(16)
S41 C45 C46 C48 -170.4(8)
C48 C46 O47 Eu1 -11.6(16)
C45 C46 O47 Eu1 168.2(6)
O27 Eu1 O47 C46 147.1(10)
O7 Eu1 O47 C46 88.6(10)
O30 Eu1 O47 C46 -137.2(10)
O10 Eu1 O47 C46 -166.6(8)
O50 Eu1 O47 C46 19.7(9)
N72 Eu1 O47 C46 -23.1(11)
N61 Eu1 O47 C46 -59.6(9)
O47 C46 C48 C49 -7.1(16)
C45 C46 C48 C49 173.2(10)
C46 C48 C49 O50 4.2(18)
C46 C48 C49 C51 -177.2(10)
C48 C49 O50 Eu1 16.0(17)
C51 C49 O50 Eu1 -162.7(7)
O47 Eu1 O50 C49 -20.9(9)
O27 Eu1 O50 C49 -82.1(9)
O7 Eu1 O50 C49 -147.1(9)
O30 Eu1 O50 C49 16.7(11)
O10 Eu1 O50 C49 164.8(8)
N72 Eu1 O50 C49 129.8(9)
N61 Eu1 O50 C49 64.6(9)
O50 C49 C51 F54 65.0(14)
C48 C49 C51 F54 -113.9(13)
O50 C49 C51 F55 -53.2(14)
C48 C49 C51 F55 127.9(11)
O50 C49 C51 F53 -174.2(10)
C48 C49 C51 F53 6.9(15)
O47 Eu1 N61 C62 -31.0(7)
O27 Eu1 N61 C62 18.8(10)
O7 Eu1 N61 C62 -162.7(7)
O30 Eu1 N61 C62 47.9(7)
O10 Eu1 N61 C62 115.3(8)
O50 Eu1 N61 C62 -103.5(8)
N72 Eu1 N61 C62 176.7(8)
O47 Eu1 N61 C66 141.5(7)
O27 Eu1 N61 C66 -168.7(6)
O7 Eu1 N61 C66 9.8(10)
O30 Eu1 N61 C66 -139.6(8)
O10 Eu1 N61 C66 -72.2(7)
O50 Eu1 N61 C66 69.0(7)
N72 Eu1 N61 C66 -10.8(7)
C66 N61 C62 C63 -1.2(15)
Eu1 N61 C62 C63 171.4(8)
N61 C62 C63 C64 1.8(17)
C62 C63 C64 C65 -1.2(17)
C63 C64 C65 C66 0.1(16)
C62 N61 C66 C65 0.1(14)
Eu1 N61 C66 C65 -172.3(7)
C62 N61 C66 C67 -176.9(9)
Eu1 N61 C66 C67 10.6(11)
C64 C65 C66 N61 0.4(15)
C64 C65 C66 C67 177.2(10)
N61 C66 C67 N72 -0.8(13)
C65 C66 C67 N72 -177.8(9)
N61 C66 C67 C68 179.4(9)
C65 C66 C67 C68 2.4(15)
N72 C67 C68 C69 0.8(15)
C66 C67 C68 C69 -179.5(9)
C67 C68 C69 C70 0.0(15)
C68 C69 C70 C71 0.7(14)
C68 C69 C70 C73 -179.4(9)
C69 C70 C71 N72 -2.3(14)
C73 C70 C71 N72 177.8(9)
C70 C71 N72 C67 3.2(15)
C70 C71 N72 Eu1 -169.8(7)
C68 C67 N72 C71 -2.4(15)
C66 C67 N72 C71 177.9(9)
C68 C67 N72 Eu1 170.4(7)
C66 C67 N72 Eu1 -9.4(11)
O47 Eu1 N72 C71 141.9(7)
O27 Eu1 N72 C71 -20.2(9)
O7 Eu1 N72 C71 15.6(7)
O30 Eu1 N72 C71 -119.6(7)
O10 Eu1 N72 C71 -58.3(7)
O50 Eu1 N72 C71 100.2(7)
N61 Eu1 N72 C71 -176.8(8)
O47 Eu1 N72 C67 -31.0(8)
O27 Eu1 N72 C67 166.8(6)
O7 Eu1 N72 C67 -157.4(7)
O30 Eu1 N72 C67 67.5(7)
O10 Eu1 N72 C67 128.7(7)
O50 Eu1 N72 C67 -72.7(7)
N61 Eu1 N72 C67 10.2(7)
C69 C70 C73 C74 116(8)
C71 C70 C73 C74 -64(9)
C70 C73 C74 Ru2 -5E1(5)
C161 Ru2 C74 C73 -5E1(6)
P4 Ru2 C74 C73 -11E1(5)
P5 Ru2 C74 C73 15E1(5)
P3 Ru2 C74 C73 -3E1(5)
P6 Ru2 C74 C73 7E1(5)
C97 P3 C81 C82 173.0(7)
C91 P3 C81 C82 -80.9(8)
Ru2 P3 C81 C82 56.3(8)
C97 P3 C81 C86 -7.3(9)
C91 P3 C81 C86 98.8(9)
Ru2 P3 C81 C86 -124.0(7)
C86 C81 C82 C83 0.5(14)
P3 C81 C82 C83 -179.8(7)
C81 C82 C83 C84 0.7(15)
C82 C83 C84 C85 -1.7(15)
C83 C84 C85 C86 1.4(16)
C84 C85 C86 C81 -0.2(16)
C82 C81 C86 C85 -0.8(14)
P3 C81 C86 C85 179.5(7)
C81 P3 C91 C92 -10.7(10)
C97 P3 C91 C92 96.5(9)
Ru2 P3 C91 C92 -145.7(7)
C81 P3 C91 C96 169.2(8)
C97 P3 C91 C96 -83.6(9)
Ru2 P3 C91 C96 34.2(10)
C96 C91 C92 C93 -1.3(16)
P3 C91 C92 C93 178.6(8)
C91 C92 C93 C94 1.2(17)
C92 C93 C94 C95 0.8(18)
C93 C94 C95 C96 -2.6(17)
C94 C95 C96 C91 2.5(16)
C92 C91 C96 C95 -0.5(16)
P3 C91 C96 C95 179.6(8)
C81 P3 C97 C98 -74.2(8)
C91 P3 C97 C98 -179.3(7)
Ru2 P3 C97 C98 51.5(7)
P3 C97 C98 P4 -41.2(9)
C111 P4 C98 C97 -112.9(8)
C101 P4 C98 C97 139.8(8)
Ru2 P4 C98 C97 13.0(9)
C111 P4 C101 C106 0.9(10)
C98 P4 C101 C106 109.4(9)
Ru2 P4 C101 C106 -132.1(8)
C111 P4 C101 C102 -175.8(8)
C98 P4 C101 C102 -67.3(8)
Ru2 P4 C101 C102 51.2(8)
C106 C101 C102 C103 -1.5(14)
P4 C101 C102 C103 175.5(7)
C101 C102 C103 C104 2.2(15)
C102 C103 C104 C105 -0.7(14)
C103 C104 C105 C106 -1.6(14)
C102 C101 C106 C105 -0.7(14)
P4 C101 C106 C105 -177.4(7)
C104 C105 C106 C101 2.3(15)
C101 P4 C111 C116 -53.0(9)
C98 P4 C111 C116 -155.7(8)
Ru2 P4 C111 C116 82.6(8)
C101 P4 C111 C112 132.3(8)
C98 P4 C111 C112 29.5(9)
Ru2 P4 C111 C112 -92.2(9)
C116 C111 C112 C113 1.6(15)
P4 C111 C112 C113 176.6(8)
C111 C112 C113 C114 -0.4(15)
C112 C113 C114 C115 -0.7(15)
C113 C114 C115 C116 0.4(15)
C114 C115 C116 C111 0.9(15)
C112 C111 C116 C115 -1.8(15)
P4 C111 C116 C115 -176.8(8)
C137 P5 C121 C126 89.6(9)
C131 P5 C121 C126 -162.5(9)
Ru2 P5 C121 C126 -25.2(10)
C137 P5 C121 C122 -86.2(9)
C131 P5 C121 C122 21.6(10)
Ru2 P5 C121 C122 158.9(7)
C126 C121 C122 C123 0.3(16)
P5 C121 C122 C123 176.3(9)
C121 C122 C123 C124 -1.1(17)
C122 C123 C124 C125 2.4(17)
C123 C124 C125 C126 -3.1(17)
C122 C121 C126 C125 -0.9(16)
P5 C121 C126 C125 -176.8(8)
C124 C125 C126 C121 2.4(17)
C121 P5 C131 C136 92.7(8)
C137 P5 C131 C136 -165.0(8)
Ru2 P5 C131 C136 -47.6(9)
C121 P5 C131 C132 -89.0(10)
C137 P5 C131 C132 13.3(10)
Ru2 P5 C131 C132 130.7(8)
C136 C131 C132 C133 0.1(17)
P5 C131 C132 C133 -178.2(10)
C131 C132 C133 C134 0(2)
C132 C133 C134 C135 0(2)
C133 C134 C135 C136 -1.1(19)
C132 C131 C136 C135 -1.0(16)
P5 C131 C136 C135 177.4(8)
C134 C135 C136 C131 1.5(17)
C121 P5 C137 C138 -178.8(7)
C131 P5 C137 C138 74.6(7)
Ru2 P5 C137 C138 -50.7(7)
P5 C137 C138 P6 43.2(9)
C151 P6 C138 C137 106.8(8)
C141 P6 C138 C137 -149.6(8)
Ru2 P6 C138 C137 -16.7(9)
C151 P6 C141 C146 -157.9(8)
C138 P6 C141 C146 96.1(9)
Ru2 P6 C141 C146 -23.1(10)
C151 P6 C141 C142 30.6(9)
C138 P6 C141 C142 -75.3(9)
Ru2 P6 C141 C142 165.5(6)
C146 C141 C142 C143 0.2(15)
P6 C141 C142 C143 171.9(8)
C141 C142 C143 C144 1.9(16)
C142 C143 C144 C145 -1.3(17)
C143 C144 C145 C146 -1.4(18)
C142 C141 C146 C145 -2.8(15)
P6 C141 C146 C145 -174.5(8)
C144 C145 C146 C141 3.5(17)
C141 P6 C151 C152 52.7(8)
C138 P6 C151 C152 151.6(7)
Ru2 P6 C151 C152 -88.9(7)
C141 P6 C151 C156 -133.8(8)
C138 P6 C151 C156 -34.9(8)
Ru2 P6 C151 C156 84.6(8)
C156 C151 C152 C153 -1.9(14)
P6 C151 C152 C153 171.6(7)
C151 C152 C153 C154 0.0(15)
C152 C153 C154 C155 1.2(15)
C153 C154 C155 C156 -0.5(15)
C154 C155 C156 C151 -1.4(15)
C152 C151 C156 C155 2.6(14)
P6 C151 C156 C155 -170.8(8)
C74 Ru2 C161 C162 6E1(3)
P4 Ru2 C161 C162 12E1(3)
P5 Ru2 C161 C162 -14E1(3)
P3 Ru2 C161 C162 4E1(3)
P6 Ru2 C161 C162 -6E1(3)
Ru2 C161 C162 C163 12E1(3)
C161 C162 C163 C168 9E1(3)
C161 C162 C163 C164 -9E1(3)
C168 C163 C164 C165 -2(2)
C162 C163 C164 C165 179.8(13)
C163 C164 C165 C166 -5(3)
C164 C165 C166 C167 9(3)
C165 C166 C167 C168 -5(3)
C162 C163 C168 C167 -176.1(14)
C164 C163 C168 C167 6(2)
C166 C167 C168 C163 -2(3)
